data_7202037
loop_
_publ_author_name
'Sague, Jorge L.'
'Meuwly, Markus'
'Fromm, Katharina M.'

_publ_section_title
;
 Counterion effect on the formation of coordination polymer networks
 between AgNO3 and L (2,2&#x2032;-oxybis(ethane-2,1-diyl)
 diisonicotinate). Part 2
;
_journal_issue 11
_journal_name_full CrystEngComm
_journal_page_first 1542
_journal_paper_doi 10.1039/b803158d
_journal_volume 10
_journal_year 2008
_chemical_compound_source 'L6 and AgNO3 in THF/Water'
_chemical_formula_sum 'C32 H32 Ag2 N6 O16'
_chemical_formula_weight 972.38
_chemical_melting_point 194
_chemical_name_common L6AgNO3
_chemical_name_systematic
;
?
;
_space_group_IT_number 2
_symmetry_cell_setting triclinic
_symmetry_Int_Tables_number 2
_symmetry_space_group_name_Hall '-P 1'
_symmetry_space_group_name_H-M 'P -1'
_atom_sites_solution_hydrogens geom
_atom_sites_solution_primary direct
_atom_sites_solution_secondary difmap
_audit_creation_method SHELXL-97
_cell_angle_alpha 63.18(3)
_cell_angle_beta 87.13(3)
_cell_angle_gamma 79.87(3)
_cell_formula_units_Z 1
_cell_length_a 6.9203(14)
_cell_length_b 12.156(2)
_cell_length_c 12.332(3)
_cell_measurement_reflns_used 13141
_cell_measurement_temperature 386(2)
_cell_measurement_theta_max 26.87
_cell_measurement_theta_min 3.35
_cell_volume 910.9(4)
_computing_cell_refinement 'STOE X-AREA'
_computing_data_collection 'STOE X-AREA'
_computing_data_reduction 'STOE X-RED'
_computing_molecular_graphics 'ORTEPII (Johnson, 1976)'
_computing_publication_material 'SHELXL97, SCHAKAL and PLATON (Spek, 2003)'
_computing_structure_refinement 'SHELXL97 (Sheldrick, 1997)'
_computing_structure_solution 'SHELXL97 (Sheldrick, 1997)'
_diffrn_ambient_temperature 293(2)
_diffrn_detector 'image plate (34 cm diameter)'
_diffrn_detector_area_resol_mean 6.67
_diffrn_measured_fraction_theta_full 0.782
_diffrn_measured_fraction_theta_max 0.782
_diffrn_measurement_device_type 'STOE IPDS 2T'
_diffrn_measurement_method 'rotation method'
_diffrn_radiation_monochromator 'plane graphite'
_diffrn_radiation_probe x-ray
_diffrn_radiation_type 'Mo K\a'
_diffrn_radiation_wavelength 0.71073
_diffrn_reflns_av_R_equivalents 0.0446
_diffrn_reflns_av_sigmaI/netI 0.0232
_diffrn_reflns_limit_h_max 8
_diffrn_reflns_limit_h_min -6
_diffrn_reflns_limit_k_max 15
_diffrn_reflns_limit_k_min -15
_diffrn_reflns_limit_l_max 15
_diffrn_reflns_limit_l_min -15
_diffrn_reflns_number 4389
_diffrn_reflns_theta_full 26.87
_diffrn_reflns_theta_max 26.87
_diffrn_reflns_theta_min 3.35
_diffrn_source 'sealed X-ray tube,12x0.4 mm long-fine focus'
_diffrn_source_current 40
_diffrn_source_power 2.00
_diffrn_source_type 'STOE IPDS II'
_diffrn_source_voltage 50
_diffrn_standards_decay_% 0
_diffrn_standards_number 0
_exptl_absorpt_coefficient_mu 1.158
_exptl_absorpt_correction_type none
_exptl_crystal_colour Colorless
_exptl_crystal_density_diffrn 1.773
_exptl_crystal_density_method 'not measured'
_exptl_crystal_description 'Rod-like crystal'
_exptl_crystal_F_000 488
_exptl_crystal_recrystallization_method 'Solvent diffusion'
_refine_diff_density_max 0.421
_refine_diff_density_min -0.501
_refine_diff_density_rms 0.045
_refine_ls_extinction_method none
_refine_ls_goodness_of_fit_ref 1.066
_refine_ls_hydrogen_treatment constr
_refine_ls_matrix_type full
_refine_ls_number_parameters 263
_refine_ls_number_reflns 3074
_refine_ls_number_restraints 0
_refine_ls_restrained_S_all 1.066
_refine_ls_R_factor_all 0.0423
_refine_ls_R_factor_gt 0.0386
_refine_ls_shift/su_max 0.001
_refine_ls_shift/su_mean 0.000
_refine_ls_structure_factor_coef Fsqd
_refine_ls_weighting_details 'calc w=1/[\s^2^(Fo^2^)+(0.0432P)^2^+0.7474P] where P=(Fo^2^+2Fc^2^)/3'
_refine_ls_weighting_scheme calc
_refine_ls_wR_factor_gt 0.0953
_refine_ls_wR_factor_ref 0.0985
_reflns_number_gt 2870
_reflns_number_total 3074
_reflns_threshold_expression 'I > 2\s(I)'
_cod_data_source_file b803158d.txt
_cod_data_source_block Compound-3
_cod_original_cell_volume 910.9(3)
_cod_database_code 7202037

loop_
_symmetry_equiv_pos_as_xyz
'x, y, z'
'-x, -y, -z'

loop_
_atom_site_label
_atom_site_type_symbol
_atom_site_fract_x
_atom_site_fract_y
_atom_site_fract_z
_atom_site_U_iso_or_equiv
_atom_site_adp_type
_atom_site_occupancy
_atom_site_symmetry_multiplicity
_atom_site_calc_flag
_atom_site_refinement_flags
_atom_site_disorder_assembly
_atom_site_disorder_group
Ag1 Ag 0.24274(4) 0.48242(2) 0.037879(19) 0.05434(15) Uani 1 1 d . . .
N1 N 0.2674(4) 0.4230(2) 0.2334(2) 0.0400(5) Uani 1 1 d . . .
C1 C 0.2576(4) 0.3059(3) 0.3175(3) 0.0379(5) Uani 1 1 d . . .
H1 H 0.2519 0.2455 0.2917 0.045 Uiso 1 1 calc R . .
C2 C 0.2558(4) 0.2714(2) 0.4403(2) 0.0370(5) Uani 1 1 d . . .
H2 H 0.2485 0.1894 0.4960 0.044 Uiso 1 1 calc R . .
C3 C 0.2648(4) 0.3605(3) 0.4797(3) 0.0377(5) Uani 1 1 d . . .
C4 C 0.2794(6) 0.4804(3) 0.3936(3) 0.0532(8) Uani 1 1 d . . .
H4 H 0.2881 0.5421 0.4172 0.064 Uiso 1 1 calc R . .
C5 C 0.2810(6) 0.5075(3) 0.2728(3) 0.0520(8) Uani 1 1 d . . .
H5 H 0.2920 0.5884 0.2157 0.062 Uiso 1 1 calc R . .
C6 C 0.2586(5) 0.3311(3) 0.6110(3) 0.0472(7) Uani 1 1 d . . .
O1 O 0.2565(8) 0.4087(3) 0.6456(3) 0.0992(14) Uani 1 1 d . . .
O2 O 0.2542(4) 0.2121(2) 0.68272(19) 0.0491(5) Uani 1 1 d . . .
C7 C 0.2255(6) 0.1736(4) 0.8119(3) 0.0578(8) Uani 1 1 d . A .
H7A H 0.3197 0.0990 0.8593 0.069 Uiso 1 1 calc R . .
H7B H 0.2475 0.2393 0.8315 0.069 Uiso 1 1 calc R . .
C8 C 0.0307(8) 0.1487(6) 0.8424(4) 0.0840(15) Uani 1 1 d . . .
H8A H 0.0252 0.1092 0.9304 0.101 Uiso 0.681(8) 1 calc PR A 1
H8B H -0.0572 0.2287 0.8126 0.101 Uiso 0.681(8) 1 calc PR A 1
H8C H 0.0406 0.0592 0.8720 0.101 Uiso 0.319(8) 1 calc PR A 2
H8D H -0.0002 0.1648 0.9121 0.101 Uiso 0.319(8) 1 calc PR A 2
O3A O -0.0405(5) 0.0796(3) 0.8037(3) 0.0529(11) Uani 0.681(8) 1 d P A 1
O3B O -0.1145(10) 0.1954(5) 0.7767(6) 0.040(2) Uani 0.319(8) 1 d P A 2
C9 C -0.2556(7) 0.1018(6) 0.7994(4) 0.0782(14) Uani 1 1 d . . .
H9A H -0.3099 0.1904 0.7643 0.094 Uiso 0.681(8) 1 calc PR A 1
H9B H -0.3083 0.0589 0.8792 0.094 Uiso 0.681(8) 1 calc PR A 1
H9C H -0.2149 0.0317 0.8779 0.094 Uiso 0.319(8) 1 calc PR A 2
H9D H -0.3837 0.1425 0.8101 0.094 Uiso 0.319(8) 1 calc PR A 2
C10 C -0.2894(6) 0.0469(3) 0.7195(3) 0.0592(8) Uani 1 1 d . A .
H10A H -0.1954 -0.0294 0.7397 0.071 Uiso 1 1 calc R . .
H10B H -0.4205 0.0264 0.7299 0.071 Uiso 1 1 calc R . .
O4 O -0.2677(4) 0.1369(2) 0.59456(19) 0.0498(5) Uani 1 1 d . . .
O5 O -0.2434(7) -0.0128(2) 0.5373(2) 0.0911(14) Uani 1 1 d . . .
C11 C -0.2474(5) 0.0946(3) 0.5129(3) 0.0438(6) Uani 1 1 d . A .
N2 N -0.2012(4) 0.3734(2) 0.1496(2) 0.0397(5) Uani 1 1 d . . .
C16 C -0.1870(5) 0.2515(3) 0.1770(3) 0.0447(6) Uani 1 1 d . . .
H16 H -0.1667 0.2283 0.1145 0.054 Uiso 1 1 calc R . .
C15 C -0.2013(5) 0.1604(3) 0.2930(3) 0.0430(6) Uani 1 1 d . A .
H15 H -0.1924 0.0774 0.3082 0.052 Uiso 1 1 calc R . .
C14 C -0.2293(4) 0.1932(2) 0.3876(2) 0.0341(5) Uani 1 1 d . . .
C13 C -0.2398(4) 0.3182(2) 0.3605(2) 0.0349(5) Uani 1 1 d . A .
H13 H -0.2556 0.3433 0.4218 0.042 Uiso 1 1 calc R . .
C12 C -0.2265(4) 0.4041(2) 0.2417(3) 0.0375(5) Uani 1 1 d . . .
H12 H -0.2354 0.4877 0.2242 0.045 Uiso 1 1 calc R A .
N3 N 0.4273(5) 0.2415(3) 0.0263(2) 0.0486(6) Uani 1 1 d . . .
O6 O 0.2639(5) 0.2490(3) 0.0711(3) 0.0787(9) Uani 1 1 d . . .
O7 O 0.4927(5) 0.3395(3) -0.0352(3) 0.0710(7) Uani 1 1 d . . .
O8 O 0.5227(6) 0.1392(3) 0.0438(3) 0.0803(9) Uani 1 1 d . . .

loop_
_atom_site_aniso_label
_atom_site_aniso_U_11
_atom_site_aniso_U_22
_atom_site_aniso_U_33
_atom_site_aniso_U_23
_atom_site_aniso_U_13
_atom_site_aniso_U_12
Ag1 0.0698(2) 0.05279(19) 0.02711(16) -0.00824(11) 0.00238(11) -0.00545(12)
N1 0.0457(12) 0.0387(11) 0.0301(11) -0.0106(9) 0.0022(10) -0.0078(10)
C1 0.0447(13) 0.0378(12) 0.0319(13) -0.0148(11) 0.0002(11) -0.0113(11)
C2 0.0451(14) 0.0338(12) 0.0308(12) -0.0114(10) -0.0002(11) -0.0121(11)
C3 0.0437(13) 0.0391(12) 0.0334(13) -0.0178(11) 0.0035(11) -0.0111(11)
C4 0.083(2) 0.0369(13) 0.0442(16) -0.0201(13) 0.0110(16) -0.0193(15)
C5 0.079(2) 0.0346(13) 0.0395(15) -0.0125(12) 0.0111(16) -0.0159(14)
C6 0.0621(18) 0.0503(15) 0.0364(15) -0.0224(13) 0.0056(14) -0.0199(15)
O1 0.206(5) 0.0638(16) 0.0516(15) -0.0391(14) 0.016(2) -0.047(2)
O2 0.0673(14) 0.0531(11) 0.0304(10) -0.0183(9) 0.0061(10) -0.0215(11)
C7 0.072(2) 0.071(2) 0.0282(14) -0.0163(14) -0.0005(15) -0.0228(19)
C8 0.085(3) 0.136(4) 0.0390(19) -0.037(3) 0.016(2) -0.049(3)
O3A 0.055(2) 0.056(2) 0.049(2) -0.0260(16) 0.0035(16) -0.0082(16)
O3B 0.046(4) 0.032(3) 0.032(3) -0.008(2) -0.001(3) -0.002(2)
C9 0.064(2) 0.134(4) 0.0354(17) -0.031(2) 0.0101(18) -0.038(3)
C10 0.062(2) 0.0599(18) 0.0310(15) -0.0037(14) 0.0076(15) 0.0001(16)
O4 0.0691(14) 0.0445(10) 0.0274(10) -0.0099(8) 0.0041(10) -0.0073(10)
O5 0.181(4) 0.0354(12) 0.0513(16) -0.0121(12) 0.019(2) -0.0305(19)
C11 0.0524(15) 0.0367(13) 0.0365(14) -0.0119(12) 0.0008(13) -0.0062(12)
N2 0.0492(12) 0.0380(11) 0.0261(10) -0.0109(9) -0.0006(10) -0.0030(10)
C16 0.0603(17) 0.0404(13) 0.0348(14) -0.0210(12) -0.0018(13) 0.0003(13)
C15 0.0574(16) 0.0335(12) 0.0399(14) -0.0193(11) -0.0012(13) -0.0035(12)
C14 0.0373(12) 0.0311(11) 0.0306(12) -0.0117(10) -0.0015(11) -0.0034(10)
C13 0.0418(13) 0.0339(11) 0.0308(12) -0.0167(10) -0.0011(11) -0.0039(10)
C12 0.0466(14) 0.0319(11) 0.0318(13) -0.0129(10) -0.0015(11) -0.0047(10)
N3 0.0663(16) 0.0487(13) 0.0305(11) -0.0181(11) -0.0001(12) -0.0075(13)
O6 0.082(2) 0.0728(17) 0.085(2) -0.0381(17) 0.0314(18) -0.0230(15)
O7 0.0726(17) 0.0590(14) 0.0590(16) -0.0056(12) 0.0071(15) -0.0173(13)
O8 0.111(2) 0.0564(15) 0.0718(19) -0.0344(15) -0.0009(19) 0.0065(16)

loop_
_atom_type_symbol
_atom_type_description
_atom_type_scat_dispersion_real
_atom_type_scat_dispersion_imag
_atom_type_scat_source
C C 0.0033 0.0016 'International Tables Vol C Tables 4.2.6.8 and 6.1.1.4'
H H 0.0000 0.0000 'International Tables Vol C Tables 4.2.6.8 and 6.1.1.4'
N N 0.0061 0.0033 'International Tables Vol C Tables 4.2.6.8 and 6.1.1.4'
O O 0.0106 0.0060 'International Tables Vol C Tables 4.2.6.8 and 6.1.1.4'
Ag Ag -0.8971 1.1015 'International Tables Vol C Tables 4.2.6.8 and 6.1.1.4'

loop_
_geom_angle_atom_site_label_1
_geom_angle_atom_site_label_2
_geom_angle_atom_site_label_3
_geom_angle
_geom_angle_site_symmetry_1
_geom_angle_site_symmetry_3
_geom_angle_publ_flag
N2 Ag1 N1 151.76(9) 2_565 . ?
C5 N1 C1 117.5(2) . . ?
C5 N1 Ag1 119.42(18) . . ?
C1 N1 Ag1 122.95(18) . . ?
N1 C1 C2 122.8(2) . . ?
N1 C1 H1 118.6 . . ?
C2 C1 H1 118.6 . . ?
C1 C2 C3 119.1(2) . . ?
C1 C2 H2 120.5 . . ?
C3 C2 H2 120.5 . . ?
C4 C3 C2 118.3(2) . . ?
C4 C3 C6 119.5(2) . . ?
C2 C3 C6 122.2(2) . . ?
C5 C4 C3 119.3(3) . . ?
C5 C4 H4 120.4 . . ?
C3 C4 H4 120.4 . . ?
N1 C5 C4 123.0(3) . . ?
N1 C5 H5 118.5 . . ?
C4 C5 H5 118.5 . . ?
O1 C6 O2 124.5(3) . . ?
O1 C6 C3 122.8(3) . . ?
O2 C6 C3 112.7(2) . . ?
C6 O2 C7 118.2(2) . . ?
C8 C7 O2 110.3(3) . . ?
C8 C7 H7A 109.6 . . ?
O2 C7 H7A 109.6 . . ?
C8 C7 H7B 109.6 . . ?
O2 C7 H7B 109.6 . . ?
H7A C7 H7B 108.1 . . ?
O3B C8 O3A 62.3(4) . . ?
O3B C8 C7 127.1(5) . . ?
O3A C8 C7 119.2(4) . . ?
O3B C8 H8A 122.7 . . ?
O3A C8 H8A 107.5 . . ?
C7 C8 H8A 107.5 . . ?
O3B C8 H8B 45.4 . . ?
O3A C8 H8B 107.5 . . ?
C7 C8 H8B 107.5 . . ?
H8A C8 H8B 107.0 . . ?
O3B C8 H8C 105.5 . . ?
O3A C8 H8C 46.3 . . ?
C7 C8 H8C 105.5 . . ?
H8A C8 H8C 70.8 . . ?
H8B C8 H8C 145.7 . . ?
O3B C8 H8D 105.5 . . ?
O3A C8 H8D 131.4 . . ?
C7 C8 H8D 105.5 . . ?
H8A C8 H8D 36.2 . . ?
H8B C8 H8D 73.5 . . ?
H8C C8 H8D 106.1 . . ?
C8 O3A C9 112.3(4) . . ?
C8 O3B C9 112.8(5) . . ?
O3A C9 C10 99.5(4) . . ?
O3A C9 O3B 51.1(3) . . ?
C10 C9 O3B 126.2(4) . . ?
O3A C9 H9A 111.9 . . ?
C10 C9 H9A 111.9 . . ?
O3B C9 H9A 61.7 . . ?
O3A C9 H9B 111.9 . . ?
C10 C9 H9B 111.9 . . ?
O3B C9 H9B 120.5 . . ?
H9A C9 H9B 109.6 . . ?
O3A C9 H9C 73.7 . . ?
C10 C9 H9C 105.8 . . ?
O3B C9 H9C 105.8 . . ?
H9A C9 H9C 140.0 . . ?
H9B C9 H9C 40.7 . . ?
O3A C9 H9D 153.5 . . ?
C10 C9 H9D 105.8 . . ?
O3B C9 H9D 105.8 . . ?
H9A C9 H9D 50.9 . . ?
H9B C9 H9D 65.7 . . ?
H9C C9 H9D 106.2 . . ?
O4 C10 C9 108.6(3) . . ?
O4 C10 H10A 110.0 . . ?
C9 C10 H10A 110.0 . . ?
O4 C10 H10B 110.0 . . ?
C9 C10 H10B 110.0 . . ?
H10A C10 H10B 108.3 . . ?
C11 O4 C10 117.0(3) . . ?
O5 C11 O4 123.3(3) . . ?
O5 C11 C14 123.4(3) . . ?
O4 C11 C14 113.4(2) . . ?
C12 N2 C16 117.4(3) . . ?
C12 N2 Ag1 120.50(18) . 2_565 ?
C16 N2 Ag1 120.87(19) . 2_565 ?
N2 C16 C15 122.8(3) . . ?
N2 C16 H16 118.6 . . ?
C15 C16 H16 118.6 . . ?
C16 C15 C14 119.3(2) . . ?
C16 C15 H15 120.3 . . ?
C14 C15 H15 120.3 . . ?
C15 C14 C13 118.2(3) . . ?
C15 C14 C11 119.2(2) . . ?
C13 C14 C11 122.6(2) . . ?
C12 C13 C14 118.9(2) . . ?
C12 C13 H13 120.5 . . ?
C14 C13 H13 120.5 . . ?
N2 C12 C13 123.3(2) . . ?
N2 C12 H12 118.4 . . ?
C13 C12 H12 118.4 . . ?
O8 N3 O6 120.7(3) . . ?
O8 N3 O7 121.0(3) . . ?
O6 N3 O7 118.3(3) . . ?

loop_
_geom_bond_atom_site_label_1
_geom_bond_atom_site_label_2
_geom_bond_distance
_geom_bond_site_symmetry_2
_geom_bond_publ_flag
Ag1 N2 2.175(3) 2_565 ?
Ag1 N1 2.189(2) . ?
N1 C5 1.338(4) . ?
N1 C1 1.342(4) . ?
C1 C2 1.378(4) . ?
C1 H1 0.9300 . ?
C2 C3 1.383(3) . ?
C2 H2 0.9300 . ?
C3 C4 1.380(4) . ?
C3 C6 1.493(4) . ?
C4 C5 1.373(5) . ?
C4 H4 0.9300 . ?
C5 H5 0.9300 . ?
C6 O1 1.195(4) . ?
C6 O2 1.317(4) . ?
O2 C7 1.458(4) . ?
C7 C8 1.429(6) . ?
C7 H7A 0.9700 . ?
C7 H7B 0.9700 . ?
C8 O3B 1.206(9) . ?
C8 O3A 1.307(6) . ?
C8 H8A 0.9700 . ?
C8 H8B 0.9700 . ?
C8 H8C 0.9700 . ?
C8 H8D 0.9700 . ?
O3A C9 1.464(6) . ?
O3B C9 1.549(8) . ?
C9 C10 1.464(6) . ?
C9 H9A 0.9700 . ?
C9 H9B 0.9700 . ?
C9 H9C 0.9700 . ?
C9 H9D 0.9700 . ?
C10 O4 1.451(4) . ?
C10 H10A 0.9700 . ?
C10 H10B 0.9700 . ?
O4 C11 1.313(4) . ?
O5 C11 1.195(4) . ?
C11 C14 1.484(4) . ?
N2 C12 1.342(4) . ?
N2 C16 1.349(4) . ?
N2 Ag1 2.175(3) 2_565 ?
C16 C15 1.370(4) . ?
C16 H16 0.9300 . ?
C15 C14 1.389(4) . ?
C15 H15 0.9300 . ?
C14 C13 1.390(3) . ?
C13 C12 1.373(4) . ?
C13 H13 0.9300 . ?
C12 H12 0.9300 . ?
N3 O8 1.230(4) . ?
N3 O6 1.240(4) . ?
N3 O7 1.241(4) . ?
